data_7243713
loop_
_publ_author_name
'G\'al, G. Tam\'as'
'May, N\'ora V.'
'Trif, L\'aszl\'o'
'Mih\'aly, Judith'
'Bombicz, Petra'

_publ_section_title
;
 Solvatomorph and polymorph screening of clopamide drug and its copper(ii)
 complex crystals
;
_journal_issue 42
_journal_name_full CrystEngComm
_journal_page_first 7425
_journal_page_last 7441
_journal_paper_doi 10.1039/D1CE00995H
_journal_volume 23
_journal_year 2021
_chemical_formula_moiety 'C28 H38 Cl2 Cu N6 O6 S2'
_chemical_formula_sum 'C28 H38 Cl2 Cu N6 O6 S2'
_chemical_formula_weight 753.20
_chemical_name_common 'clopamide copper(II)'
_chemical_name_systematic trans-bis(4-chloro-N-(2,6-dimethylpiperidin-1-yl)-3-sulfamoylbenzamide)-copper(II)
_space_group_crystal_system triclinic
_space_group_IT_number 2
_space_group_name_Hall '-P 1'
_space_group_name_H-M_alt 'P -1'
_atom_sites_solution_hydrogens mixed
_atom_sites_solution_primary direct
_atom_sites_solution_secondary direct
_audit_creation_method SHELXL-2014/7
_audit_update_record
;
2021-07-27 deposited with the CCDC.	2021-08-30 downloaded from the CCDC.
;
_cell_angle_alpha 78.981(4)
_cell_angle_beta 81.309(4)
_cell_angle_gamma 85.041(4)
_cell_formula_units_Z 2
_cell_length_a 7.8247(14)
_cell_length_b 13.829(2)
_cell_length_c 15.156(3)
_cell_measurement_reflns_used 8318
_cell_measurement_temperature 103(2)
_cell_measurement_theta_max 25.41
_cell_measurement_theta_min 2.99
_cell_volume 1588.5(5)
_computing_cell_refinement 'CrystalClear (Rigaku/MSC Inc., 2005)'
_computing_data_collection 'CrystalClear (Rigaku/MSC Inc., 2005)'
_computing_data_reduction 'CrystalClear (Rigaku/MSC Inc., 2005)'
_computing_molecular_graphics 'MERCURY (Macrae et al., 2006)'
_computing_publication_material
;
MERCURY (Macrae et al., 2006); Platon (Spek,
 2009
;
_computing_structure_refinement 'SHELXL-2014/7 (Sheldrick, 2014)'
_computing_structure_solution 'SHELXL-2014/7 (Sheldrick, 2014)'
_diffrn_ambient_temperature 103(2)
_diffrn_detector_area_resol_mean 10.0000
_diffrn_measured_fraction_theta_full 0.998
_diffrn_measured_fraction_theta_max 0.996
_diffrn_measurement_device_type R-AXIS-RAPID
_diffrn_measurement_method dtprofit.ref
_diffrn_radiation_detector RX
_diffrn_radiation_monochromator Graphite
_diffrn_radiation_type MoK\a
_diffrn_radiation_wavelength 0.71073
_diffrn_reflns_av_R_equivalents 0.1852
_diffrn_reflns_av_unetI/netI 0.1661
_diffrn_reflns_Laue_measured_fraction_full 0.998
_diffrn_reflns_Laue_measured_fraction_max 0.996
_diffrn_reflns_limit_h_max 9
_diffrn_reflns_limit_h_min -9
_diffrn_reflns_limit_k_max 16
_diffrn_reflns_limit_k_min -16
_diffrn_reflns_limit_l_max 18
_diffrn_reflns_limit_l_min -18
_diffrn_reflns_number 20566
_diffrn_reflns_point_group_measured_fraction_full 0.998
_diffrn_reflns_point_group_measured_fraction_max 0.996
_diffrn_reflns_theta_full 25.242
_diffrn_reflns_theta_max 25.349
_diffrn_reflns_theta_min 2.984
_diffrn_source 'NORMAL-focus sealed tube'
_exptl_absorpt_coefficient_mu 1.040
_exptl_absorpt_correction_T_max 0.9414
_exptl_absorpt_correction_T_min 0.7778
_exptl_absorpt_correction_type numerical
_exptl_absorpt_process_details
;
 T.Higashi, Numerical Absorption Correction, NUMABS, 2002
;
_exptl_crystal_colour Brown
_exptl_crystal_density_diffrn 1.575
_exptl_crystal_density_method 'Not measured'
_exptl_crystal_description Chunk
_exptl_crystal_F_000 782
_exptl_crystal_size_max 0.2
_exptl_crystal_size_mid 0.1
_exptl_crystal_size_min 0.05
_refine_diff_density_max 1.197
_refine_diff_density_min -0.645
_refine_diff_density_rms 0.128
_refine_ls_extinction_method none
_refine_ls_goodness_of_fit_ref 1.110
_refine_ls_hydrogen_treatment constr
_refine_ls_matrix_type full
_refine_ls_number_parameters 410
_refine_ls_number_reflns 5798
_refine_ls_number_restraints 0
_refine_ls_restrained_S_all 1.110
_refine_ls_R_factor_all 0.2417
_refine_ls_R_factor_gt 0.1496
_refine_ls_shift/su_max 0.000
_refine_ls_shift/su_mean 0.000
_refine_ls_structure_factor_coef Fsqd
_refine_ls_weighting_details 'w=1/[\s^2^(Fo^2^)+(0.1284P)^2^+7.1679P] where P=(Fo^2^+2Fc^2^)/3'
_refine_ls_weighting_scheme calc
_refine_ls_wR_factor_gt 0.3058
_refine_ls_wR_factor_ref 0.3567
_reflns_Friedel_coverage 0.000
_reflns_number_gt 3000
_reflns_number_total 5798
_reflns_threshold_expression 'I > 2\s(I)'
_cod_data_source_file d1ce00995h2.cif
_cod_data_source_block shelx_CCDC1
_cod_depositor_comments 'Adding full bibliography for 7243712--7243721.cif.'
_cod_database_code 7243713
_shelx_shelxl_version_number 2014/7
_shelx_space_group_comment
;
The symmetry employed for this shelxl refinement is uniquely defined
by the following loop, which should always be used as a source of
symmetry information in preference to the above space-group names.
They are only intended as comments.
;
_shelx_estimated_absorpt_t_min 0.819
_shelx_estimated_absorpt_t_max 0.950

loop_
_space_group_symop_operation_xyz
'x, y, z'
'-x, -y, -z'

loop_
_atom_site_label
_atom_site_type_symbol
_atom_site_fract_x
_atom_site_fract_y
_atom_site_fract_z
_atom_site_U_iso_or_equiv
_atom_site_adp_type
_atom_site_occupancy
_atom_site_site_symmetry_order
_atom_site_calc_flag
_atom_site_refinement_flags_posn
_atom_site_refinement_flags_adp
_atom_site_refinement_flags_occupancy
_atom_site_disorder_assembly
_atom_site_disorder_group
Cu1 Cu 0.76029(19) 0.50386(11) 0.24665(11) 0.0542(6) Uani 1 1 d . . . . .
Cl1 Cl 0.3186(5) -0.0582(2) 0.3906(3) 0.0691(11) Uani 1 1 d . . . . .
Cl2 Cl 1.2532(5) 1.0461(3) 0.1440(3) 0.0692(11) Uani 1 1 d . . . . .
S1 S 0.1695(4) 0.1375(3) 0.4775(3) 0.0582(10) Uani 1 1 d . . . . .
S2 S 1.2899(4) 0.8955(3) -0.0054(3) 0.0582(9) Uani 1 1 d . . . . .
O1 O 0.1570(11) 0.2321(7) 0.5032(6) 0.067(3) Uani 1 1 d . . . . .
O2 O 0.1595(11) 0.0521(7) 0.5466(6) 0.059(2) Uani 1 1 d . . . . .
O3 O 0.6255(10) 0.3928(6) 0.3018(6) 0.056(2) Uani 1 1 d . . . . .
O4 O 1.4570(11) 0.8756(6) 0.0235(7) 0.065(3) Uani 1 1 d . . . . .
O5 O 1.2365(13) 0.8359(8) -0.0598(6) 0.075(3) Uani 1 1 d . . . . .
O6 O 0.8925(10) 0.6156(6) 0.1899(6) 0.055(2) Uani 1 1 d . . . . .
N1 N 0.0223(14) 0.1315(8) 0.4160(8) 0.071(3) Uani 1 1 d . . . . .
H1NA H -0.0455 0.0792 0.4340 0.086 Uiso 1 1 d R U . . .
H1NB H -0.0086 0.1782 0.3694 0.086 Uiso 1 1 d R U . . .
N2 N 1.2827(14) 1.0048(9) -0.0602(8) 0.070(3) Uani 1 1 d . . . . .
H2NA H 1.1713 1.0213 -0.0702 0.084 Uiso 1 1 d R U . . .
H2NB H 1.3313 1.0475 -0.0339 0.084 Uiso 1 1 d R U . . .
N8 N 0.8731(13) 0.3013(8) 0.2514(7) 0.055(3) Uani 1 1 d . . . . .
N9 N 0.9354(12) 0.3984(7) 0.2096(7) 0.049(3) Uani 1 1 d . . . . .
N28 N 0.6657(13) 0.7048(8) 0.2629(7) 0.058(3) Uani 1 1 d . . . . .
N29 N 0.5887(12) 0.6085(8) 0.2903(8) 0.057(3) Uani 1 1 d . . . . .
C1 C 0.4684(16) 0.2142(10) 0.3838(9) 0.054(3) Uani 1 1 d . . . . .
H1 H 0.4286 0.2699 0.4110 0.065 Uiso 1 1 calc R U . . .
C2 C 0.3738(15) 0.1317(10) 0.4060(8) 0.048(3) Uani 1 1 d . . . . .
C3 C 0.4330(17) 0.0493(10) 0.3669(9) 0.055(3) Uani 1 1 d . . . . .
C4 C 0.5820(18) 0.0511(10) 0.3065(9) 0.061(4) Uani 1 1 d . . . . .
H4 H 0.6212 -0.0050 0.2798 0.073 Uiso 1 1 calc R U . . .
C5 C 0.6754(16) 0.1350(10) 0.2844(10) 0.060(4) Uani 1 1 d . . . . .
H5 H 0.7788 0.1359 0.2424 0.072 Uiso 1 1 calc R U . . .
C6 C 0.6198(16) 0.2186(10) 0.3231(9) 0.055(3) Uani 1 1 d . . . . .
C7 C 0.7156(16) 0.3104(9) 0.2899(9) 0.051(3) Uani 1 1 d . . . . .
C10 C 1.1123(15) 0.4089(11) 0.2342(10) 0.062(4) Uani 1 1 d . . . . .
H10 H 1.1512 0.4746 0.2007 0.075 Uiso 1 1 calc R U . . .
C11 C 1.2438(17) 0.3313(10) 0.2012(10) 0.065(4) Uani 1 1 d . . . . .
H11A H 1.3579 0.3400 0.2183 0.078 Uiso 1 1 calc R U . . .
H11B H 1.2077 0.2648 0.2316 0.078 Uiso 1 1 calc R U . . .
C12 C 1.2610(16) 0.3379(12) 0.0998(10) 0.066(4) Uani 1 1 d . . . . .
H12A H 1.3409 0.2835 0.0815 0.079 Uiso 1 1 calc R U . . .
H12B H 1.3101 0.4012 0.0688 0.079 Uiso 1 1 calc R U . . .
C13 C 1.0853(16) 0.3313(10) 0.0719(11) 0.067(4) Uani 1 1 d . . . . .
H13A H 1.0959 0.3434 0.0048 0.080 Uiso 1 1 calc R U . . .
H13B H 1.0462 0.2638 0.0947 0.080 Uiso 1 1 calc R U . . .
C14 C 0.9509(16) 0.4046(12) 0.1076(10) 0.067(4) Uani 1 1 d . . . . .
H14 H 0.9917 0.4716 0.0795 0.080 Uiso 1 1 calc R U . . .
C15 C 0.7738(16) 0.3999(10) 0.0774(9) 0.059(4) Uani 1 1 d . . . . .
H15A H 0.7236 0.3375 0.1072 0.089 Uiso 1 1 calc R U . . .
H15B H 0.7880 0.4043 0.0114 0.089 Uiso 1 1 calc R U . . .
H15C H 0.6965 0.4551 0.0942 0.089 Uiso 1 1 calc R U . . .
C16 C 1.0929(17) 0.4131(10) 0.3336(9) 0.064(4) Uani 1 1 d . . . . .
H16A H 1.0245 0.4733 0.3450 0.095 Uiso 1 1 calc R U . . .
H16B H 1.2077 0.4133 0.3520 0.095 Uiso 1 1 calc R U . . .
H16C H 1.0340 0.3553 0.3687 0.095 Uiso 1 1 calc R U . . .
C21 C 1.0328(16) 0.8028(9) 0.1129(9) 0.055(3) Uani 1 1 d . . . . .
H21 H 1.0423 0.7594 0.0706 0.066 Uiso 1 1 calc R U . . .
C22 C 1.1356(16) 0.8848(10) 0.0954(9) 0.054(3) Uani 1 1 d . . . . .
C23 C 1.1236(17) 0.9456(9) 0.1594(10) 0.057(3) Uani 1 1 d . . . . .
C24 C 1.0043(15) 0.9303(9) 0.2363(9) 0.051(3) Uani 1 1 d . . . . .
H24 H 0.9916 0.9745 0.2781 0.061 Uiso 1 1 calc R U . . .
C25 C 0.9034(16) 0.8506(10) 0.2524(9) 0.056(3) Uani 1 1 d . . . . .
H25 H 0.8220 0.8398 0.3060 0.067 Uiso 1 1 calc R U . . .
C26 C 0.9175(15) 0.7860(10) 0.1926(9) 0.054(3) Uani 1 1 d . . . . .
C27 C 0.8133(17) 0.6947(9) 0.2170(9) 0.051(3) Uani 1 1 d . . . . .
C30 C 0.4213(15) 0.6128(11) 0.2523(10) 0.062(4) Uani 1 1 d . . . . .
H30 H 0.3719 0.5466 0.2727 0.074 Uiso 1 1 calc R U . . .
C31 C 0.2910(19) 0.6882(12) 0.2886(12) 0.080(5) Uani 1 1 d . . . . .
H31A H 0.1803 0.6860 0.2651 0.096 Uiso 1 1 calc R U . . .
H31B H 0.3339 0.7549 0.2660 0.096 Uiso 1 1 calc R U . . .
C32 C 0.2583(17) 0.6705(11) 0.3916(10) 0.066(4) Uani 1 1 d . . . . .
H32A H 0.2001 0.6080 0.4146 0.079 Uiso 1 1 calc R U . . .
H32B H 0.1812 0.7249 0.4120 0.079 Uiso 1 1 calc R U . . .
C33 C 0.4289(17) 0.6649(10) 0.4295(10) 0.064(4) Uani 1 1 d . . . . .
H33A H 0.4803 0.7299 0.4125 0.076 Uiso 1 1 calc R U . . .
H33B H 0.4078 0.6480 0.4966 0.076 Uiso 1 1 calc R U . . .
C34 C 0.5537(16) 0.5873(11) 0.3925(10) 0.066(4) Uani 1 1 d . . . . .
H34 H 0.4991 0.5225 0.4113 0.079 Uiso 1 1 calc R U . . .
C35 C 0.7267(16) 0.5774(10) 0.4323(9) 0.061(4) Uani 1 1 d . . . . .
H35A H 0.7955 0.5190 0.4164 0.092 Uiso 1 1 calc R U . . .
H35B H 0.7026 0.5705 0.4985 0.092 Uiso 1 1 calc R U . . .
H35C H 0.7914 0.6364 0.4073 0.092 Uiso 1 1 calc R U . . .
C36 C 0.4562(18) 0.6313(11) 0.1491(10) 0.070(4) Uani 1 1 d . . . . .
H36A H 0.5050 0.6959 0.1270 0.105 Uiso 1 1 calc R U . . .
H36B H 0.3476 0.6303 0.1246 0.105 Uiso 1 1 calc R U . . .
H36C H 0.5386 0.5797 0.1291 0.105 Uiso 1 1 calc R U . . .

loop_
_atom_site_aniso_label
_atom_site_aniso_U_11
_atom_site_aniso_U_22
_atom_site_aniso_U_33
_atom_site_aniso_U_23
_atom_site_aniso_U_13
_atom_site_aniso_U_12
Cu1 0.0367(9) 0.0606(11) 0.0676(11) -0.0091(8) -0.0141(7) -0.0086(7)
Cl1 0.059(2) 0.057(2) 0.094(3) -0.013(2) -0.013(2) -0.0123(17)
Cl2 0.058(2) 0.066(2) 0.087(3) -0.018(2) -0.0070(19) -0.0219(18)
S1 0.0403(18) 0.063(2) 0.075(2) -0.013(2) -0.0121(16) -0.0117(16)
S2 0.0462(19) 0.064(2) 0.067(2) -0.0139(19) -0.0090(17) -0.0084(16)
O1 0.045(5) 0.082(7) 0.079(7) -0.024(6) -0.005(5) -0.013(5)
O2 0.051(5) 0.068(6) 0.066(6) -0.022(5) -0.011(4) -0.011(4)
O3 0.042(5) 0.057(5) 0.069(6) -0.006(5) -0.010(4) -0.020(4)
O4 0.046(5) 0.048(5) 0.098(7) -0.006(5) -0.014(5) 0.002(4)
O5 0.067(6) 0.095(7) 0.068(6) -0.021(6) -0.010(5) -0.025(6)
O6 0.041(5) 0.058(5) 0.068(6) -0.008(5) -0.009(4) -0.013(4)
N1 0.048(7) 0.076(8) 0.092(9) 0.004(7) -0.029(6) -0.019(6)
N2 0.046(7) 0.093(9) 0.071(8) -0.012(7) -0.010(6) -0.017(6)
N8 0.035(6) 0.064(7) 0.070(7) -0.019(6) -0.011(5) -0.004(5)
N9 0.032(5) 0.048(6) 0.065(7) -0.003(5) -0.013(5) 0.000(5)
N28 0.038(6) 0.071(7) 0.069(7) -0.016(6) -0.014(6) -0.007(5)
N29 0.026(5) 0.057(7) 0.086(8) -0.010(6) -0.011(5) 0.002(5)
C1 0.044(7) 0.060(8) 0.059(8) 0.001(7) -0.021(6) -0.010(6)
C2 0.040(7) 0.066(8) 0.037(7) -0.004(6) -0.007(5) -0.008(6)
C3 0.048(8) 0.064(8) 0.052(8) -0.004(7) -0.015(6) 0.001(7)
C4 0.056(8) 0.061(9) 0.067(9) -0.020(8) -0.005(7) -0.004(7)
C5 0.040(7) 0.070(9) 0.072(9) -0.012(8) -0.014(7) -0.002(7)
C6 0.043(7) 0.064(9) 0.062(8) -0.004(7) -0.027(7) -0.005(7)
C7 0.046(8) 0.045(7) 0.062(8) -0.005(6) -0.016(6) 0.003(6)
C10 0.030(7) 0.075(9) 0.091(11) -0.025(8) -0.024(7) -0.001(6)
C11 0.041(8) 0.069(9) 0.088(11) -0.012(8) -0.020(7) -0.003(7)
C12 0.037(7) 0.085(10) 0.077(10) -0.023(8) -0.004(7) 0.002(7)
C13 0.041(7) 0.072(9) 0.092(11) -0.024(8) -0.013(7) 0.000(7)
C14 0.039(7) 0.091(11) 0.073(10) -0.009(9) -0.022(7) -0.009(7)
C15 0.041(7) 0.069(9) 0.070(9) -0.010(7) -0.015(6) -0.005(6)
C16 0.048(8) 0.072(9) 0.080(10) -0.017(8) -0.035(7) -0.001(7)
C21 0.045(7) 0.059(8) 0.066(9) -0.020(7) -0.013(7) -0.004(6)
C22 0.045(7) 0.066(9) 0.051(8) -0.007(7) -0.005(6) -0.013(7)
C23 0.048(8) 0.047(7) 0.076(10) -0.009(7) -0.015(7) -0.001(6)
C24 0.031(6) 0.054(8) 0.066(9) -0.008(7) -0.013(6) 0.004(6)
C25 0.037(7) 0.067(9) 0.057(8) 0.000(7) -0.005(6) -0.003(6)
C26 0.033(7) 0.070(9) 0.061(9) -0.015(8) -0.016(6) 0.006(6)
C27 0.045(8) 0.051(8) 0.059(8) -0.006(7) -0.019(7) -0.002(6)
C30 0.032(7) 0.083(10) 0.077(10) -0.024(8) -0.021(6) 0.007(7)
C31 0.050(9) 0.085(11) 0.109(14) -0.016(10) -0.032(9) 0.003(8)
C32 0.048(8) 0.070(9) 0.085(11) -0.020(8) -0.022(8) 0.010(7)
C33 0.055(8) 0.054(8) 0.082(10) -0.009(8) -0.013(7) -0.002(7)
C34 0.036(7) 0.089(11) 0.073(10) -0.012(9) -0.005(7) -0.011(7)
C35 0.041(7) 0.081(10) 0.061(8) -0.004(8) -0.020(6) 0.004(7)
C36 0.052(8) 0.093(11) 0.076(10) -0.028(9) -0.034(8) 0.008(8)

loop_
_atom_type_symbol
_atom_type_description
_atom_type_scat_dispersion_real
_atom_type_scat_dispersion_imag
_atom_type_scat_source
C C 0.0033 0.0016 'International Tables Vol C Tables 4.2.6.8 and 6.1.1.4'
H H 0.0000 0.0000 'International Tables Vol C Tables 4.2.6.8 and 6.1.1.4'
Cl Cl 0.1484 0.1585 'International Tables Vol C Tables 4.2.6.8 and 6.1.1.4'
Cu Cu 0.3201 1.2651 'International Tables Vol C Tables 4.2.6.8 and 6.1.1.4'
N N 0.0061 0.0033 'International Tables Vol C Tables 4.2.6.8 and 6.1.1.4'
O O 0.0106 0.0060 'International Tables Vol C Tables 4.2.6.8 and 6.1.1.4'
S S 0.1246 0.1234 'International Tables Vol C Tables 4.2.6.8 and 6.1.1.4'

loop_
_geom_angle_atom_site_label_1
_geom_angle_atom_site_label_2
_geom_angle_atom_site_label_3
_geom_angle
_geom_angle_site_symmetry_1
_geom_angle_site_symmetry_3
_geom_angle_publ_flag
O3 Cu1 O6 179.0(4) . . ?
O3 Cu1 N9 83.0(4) . . ?
O6 Cu1 N9 97.3(4) . . ?
O3 Cu1 N29 96.6(4) . . ?
O6 Cu1 N29 83.1(4) . . ?
N9 Cu1 N29 177.0(4) . . ?
O2 S1 O1 118.8(6) . . ?
O2 S1 N1 106.5(6) . . ?
O1 S1 N1 110.0(6) . . ?
O2 S1 C2 109.1(6) . . ?
O1 S1 C2 105.1(6) . . ?
N1 S1 C2 106.8(6) . . ?
O5 S2 O4 119.3(6) . . ?
O5 S2 N2 106.8(6) . . ?
O4 S2 N2 107.5(6) . . ?
O5 S2 C22 106.4(6) . . ?
O4 S2 C22 106.5(6) . . ?
N2 S2 C22 110.3(6) . . ?
C7 O3 Cu1 109.8(7) . . ?
C27 O6 Cu1 108.4(7) . . ?
S1 N1 H1NA 116.3 . . ?
S1 N1 H1NB 126.8 . . ?
H1NA N1 H1NB 116.5 . . ?
S2 N2 H2NA 107.7 . . ?
S2 N2 H2NB 112.9 . . ?
H2NA N2 H2NB 115.4 . . ?
C7 N8 N9 110.0(10) . . ?
N8 N9 C10 110.4(9) . . ?
N8 N9 C14 106.8(9) . . ?
C10 N9 C14 108.8(9) . . ?
N8 N9 Cu1 109.4(7) . . ?
C10 N9 Cu1 112.4(7) . . ?
C14 N9 Cu1 109.0(8) . . ?
C27 N28 N29 109.5(11) . . ?
N28 N29 C30 109.6(10) . . ?
N28 N29 C34 107.6(10) . . ?
C30 N29 C34 109.4(9) . . ?
N28 N29 Cu1 108.9(7) . . ?
C30 N29 Cu1 111.8(8) . . ?
C34 N29 Cu1 109.5(8) . . ?
C2 C1 C6 122.1(13) . . ?
C2 C1 H1 119.0 . . ?
C6 C1 H1 119.0 . . ?
C1 C2 C3 119.0(11) . . ?
C1 C2 S1 118.4(10) . . ?
C3 C2 S1 122.3(9) . . ?
C4 C3 C2 120.5(12) . . ?
C4 C3 Cl1 117.7(11) . . ?
C2 C3 Cl1 121.8(10) . . ?
C3 C4 C5 119.8(13) . . ?
C3 C4 H4 120.1 . . ?
C5 C4 H4 120.1 . . ?
C4 C5 C6 121.0(13) . . ?
C4 C5 H5 119.5 . . ?
C6 C5 H5 119.5 . . ?
C1 C6 C5 117.6(12) . . ?
C1 C6 C7 123.5(13) . . ?
C5 C6 C7 118.6(12) . . ?
N8 C7 O3 127.1(12) . . ?
N8 C7 C6 117.8(12) . . ?
O3 C7 C6 115.1(11) . . ?
C16 C10 N9 108.4(10) . . ?
C16 C10 C11 116.5(12) . . ?
N9 C10 C11 111.1(10) . . ?
C16 C10 H10 106.8 . . ?
N9 C10 H10 106.8 . . ?
C11 C10 H10 106.8 . . ?
C12 C11 C10 112.1(12) . . ?
C12 C11 H11A 109.2 . . ?
C10 C11 H11A 109.2 . . ?
C12 C11 H11B 109.2 . . ?
C10 C11 H11B 109.2 . . ?
H11A C11 H11B 107.9 . . ?
C11 C12 C13 109.8(11) . . ?
C11 C12 H12A 109.7 . . ?
C13 C12 H12A 109.7 . . ?
C11 C12 H12B 109.7 . . ?
C13 C12 H12B 109.7 . . ?
H12A C12 H12B 108.2 . . ?
C14 C13 C12 112.5(11) . . ?
C14 C13 H13A 109.1 . . ?
C12 C13 H13A 109.1 . . ?
C14 C13 H13B 109.1 . . ?
C12 C13 H13B 109.1 . . ?
H13A C13 H13B 107.8 . . ?
C13 C14 N9 113.4(11) . . ?
C13 C14 C15 112.6(11) . . ?
N9 C14 C15 111.4(10) . . ?
C13 C14 H14 106.3 . . ?
N9 C14 H14 106.3 . . ?
C15 C14 H14 106.3 . . ?
C14 C15 H15A 109.5 . . ?
C14 C15 H15B 109.5 . . ?
H15A C15 H15B 109.5 . . ?
C14 C15 H15C 109.5 . . ?
H15A C15 H15C 109.5 . . ?
H15B C15 H15C 109.5 . . ?
C10 C16 H16A 109.5 . . ?
C10 C16 H16B 109.5 . . ?
H16A C16 H16B 109.5 . . ?
C10 C16 H16C 109.5 . . ?
H16A C16 H16C 109.5 . . ?
H16B C16 H16C 109.5 . . ?
C26 C21 C22 119.4(12) . . ?
C26 C21 H21 120.3 . . ?
C22 C21 H21 120.3 . . ?
C23 C22 C21 119.4(11) . . ?
C23 C22 S2 124.4(10) . . ?
C21 C22 S2 115.9(10) . . ?
C24 C23 C22 120.5(12) . . ?
C24 C23 Cl2 117.6(11) . . ?
C22 C23 Cl2 121.8(10) . . ?
C23 C24 C25 119.5(12) . . ?
C23 C24 H24 120.3 . . ?
C25 C24 H24 120.3 . . ?
C24 C25 C26 121.5(12) . . ?
C24 C25 H25 119.2 . . ?
C26 C25 H25 119.2 . . ?
C25 C26 C21 119.5(12) . . ?
C25 C26 C27 119.5(11) . . ?
C21 C26 C27 120.9(12) . . ?
N28 C27 O6 129.5(12) . . ?
N28 C27 C26 115.5(12) . . ?
O6 C27 C26 114.9(11) . . ?
N29 C30 C31 111.4(11) . . ?
N29 C30 C36 109.7(10) . . ?
C31 C30 C36 112.7(12) . . ?
N29 C30 H30 107.6 . . ?
C31 C30 H30 107.6 . . ?
C36 C30 H30 107.6 . . ?
C30 C31 C32 112.7(12) . . ?
C30 C31 H31A 109.1 . . ?
C32 C31 H31A 109.1 . . ?
C30 C31 H31B 109.1 . . ?
C32 C31 H31B 109.1 . . ?
H31A C31 H31B 107.8 . . ?
C31 C32 C33 110.0(12) . . ?
C31 C32 H32A 109.7 . . ?
C33 C32 H32A 109.7 . . ?
C31 C32 H32B 109.7 . . ?
C33 C32 H32B 109.7 . . ?
H32A C32 H32B 108.2 . . ?
C34 C33 C32 110.2(11) . . ?
C34 C33 H33A 109.6 . . ?
C32 C33 H33A 109.6 . . ?
C34 C33 H33B 109.6 . . ?
C32 C33 H33B 109.6 . . ?
H33A C33 H33B 108.1 . . ?
N29 C34 C33 112.0(11) . . ?
N29 C34 C35 109.8(10) . . ?
C33 C34 C35 111.4(12) . . ?
N29 C34 H34 107.8 . . ?
C33 C34 H34 107.8 . . ?
C35 C34 H34 107.8 . . ?
C34 C35 H35A 109.5 . . ?
C34 C35 H35B 109.5 . . ?
H35A C35 H35B 109.5 . . ?
C34 C35 H35C 109.5 . . ?
H35A C35 H35C 109.5 . . ?
H35B C35 H35C 109.5 . . ?
C30 C36 H36A 109.5 . . ?
C30 C36 H36B 109.5 . . ?
H36A C36 H36B 109.5 . . ?
C30 C36 H36C 109.5 . . ?
H36A C36 H36C 109.5 . . ?
H36B C36 H36C 109.5 . . ?

loop_
_geom_bond_atom_site_label_1
_geom_bond_atom_site_label_2
_geom_bond_distance
_geom_bond_site_symmetry_2
_geom_bond_publ_flag
Cu1 O3 1.921(8) . ?
Cu1 O6 1.923(8) . ?
Cu1 N9 2.013(10) . ?
Cu1 N29 2.024(10) . ?
Cl1 C3 1.752(13) . ?
Cl2 C23 1.750(13) . ?
S1 O2 1.420(9) . ?
S1 O1 1.426(9) . ?
S1 N1 1.604(11) . ?
S1 C2 1.796(12) . ?
S2 O5 1.399(10) . ?
S2 O4 1.429(9) . ?
S2 N2 1.579(12) . ?
S2 C22 1.790(13) . ?
O3 C7 1.316(14) . ?
O6 C27 1.313(14) . ?
N1 H1NA 0.9083 . ?
N1 H1NB 0.9088 . ?
N2 H2NA 0.9102 . ?
N2 H2NB 0.9094 . ?
N8 C7 1.288(15) . ?
N8 N9 1.462(14) . ?
N9 C10 1.513(14) . ?
N9 C14 1.518(17) . ?
N28 C27 1.267(16) . ?
N28 N29 1.470(14) . ?
N29 C30 1.500(15) . ?
N29 C34 1.508(17) . ?
C1 C2 1.374(16) . ?
C1 C6 1.384(18) . ?
C1 H1 0.9500 . ?
C2 C3 1.395(17) . ?
C3 C4 1.368(18) . ?
C4 C5 1.385(17) . ?
C4 H4 0.9500 . ?
C5 C6 1.401(18) . ?
C5 H5 0.9500 . ?
C6 C7 1.494(17) . ?
C10 C16 1.503(19) . ?
C10 C11 1.523(18) . ?
C10 H10 1.0000 . ?
C11 C12 1.51(2) . ?
C11 H11A 0.9900 . ?
C11 H11B 0.9900 . ?
C12 C13 1.514(18) . ?
C12 H12A 0.9900 . ?
C12 H12B 0.9900 . ?
C13 C14 1.510(18) . ?
C13 H13A 0.9900 . ?
C13 H13B 0.9900 . ?
C14 C15 1.534(17) . ?
C14 H14 1.0000 . ?
C15 H15A 0.9800 . ?
C15 H15B 0.9800 . ?
C15 H15C 0.9800 . ?
C16 H16A 0.9800 . ?
C16 H16B 0.9800 . ?
C16 H16C 0.9800 . ?
C21 C26 1.388(17) . ?
C21 C22 1.407(17) . ?
C21 H21 0.9500 . ?
C22 C23 1.389(18) . ?
C23 C24 1.373(18) . ?
C24 C25 1.374(16) . ?
C24 H24 0.9500 . ?
C25 C26 1.375(17) . ?
C25 H25 0.9500 . ?
C26 C27 1.518(17) . ?
C30 C31 1.514(19) . ?
C30 C36 1.523(19) . ?
C30 H30 1.0000 . ?
C31 C32 1.52(2) . ?
C31 H31A 0.9900 . ?
C31 H31B 0.9900 . ?
C32 C33 1.522(18) . ?
C32 H32A 0.9900 . ?
C32 H32B 0.9900 . ?
C33 C34 1.517(18) . ?
C33 H33A 0.9900 . ?
C33 H33B 0.9900 . ?
C34 C35 1.549(17) . ?
C34 H34 1.0000 . ?
C35 H35A 0.9800 . ?
C35 H35B 0.9800 . ?
C35 H35C 0.9800 . ?
C36 H36A 0.9800 . ?
C36 H36B 0.9800 . ?
C36 H36C 0.9800 . ?

loop_
_geom_torsion_atom_site_label_1
_geom_torsion_atom_site_label_2
_geom_torsion_atom_site_label_3
_geom_torsion_atom_site_label_4
_geom_torsion
_geom_torsion_site_symmetry_1
_geom_torsion_site_symmetry_2
_geom_torsion_site_symmetry_3
_geom_torsion_site_symmetry_4
_geom_torsion_publ_flag
C7 N8 N9 C10 132.5(11) . . . . ?
C7 N8 N9 C14 -109.4(11) . . . . ?
C7 N8 N9 Cu1 8.4(12) . . . . ?
C27 N28 N29 C30 -119.9(11) . . . . ?
C27 N28 N29 C34 121.3(11) . . . . ?
C27 N28 N29 Cu1 2.7(12) . . . . ?
C6 C1 C2 C3 0.6(18) . . . . ?
C6 C1 C2 S1 -174.5(9) . . . . ?
O2 S1 C2 C1 -133.3(9) . . . . ?
O1 S1 C2 C1 -4.9(11) . . . . ?
N1 S1 C2 C1 111.9(10) . . . . ?
O2 S1 C2 C3 51.7(11) . . . . ?
O1 S1 C2 C3 -179.8(10) . . . . ?
N1 S1 C2 C3 -63.0(12) . . . . ?
C1 C2 C3 C4 -0.7(18) . . . . ?
S1 C2 C3 C4 174.2(10) . . . . ?
C1 C2 C3 Cl1 -179.2(9) . . . . ?
S1 C2 C3 Cl1 -4.3(15) . . . . ?
C2 C3 C4 C5 0(2) . . . . ?
Cl1 C3 C4 C5 179.0(10) . . . . ?
C3 C4 C5 C6 0(2) . . . . ?
C2 C1 C6 C5 -0.2(18) . . . . ?
C2 C1 C6 C7 173.3(11) . . . . ?
C4 C5 C6 C1 -0.1(19) . . . . ?
C4 C5 C6 C7 -173.9(12) . . . . ?
N9 N8 C7 O3 -8.1(18) . . . . ?
N9 N8 C7 C6 170.1(10) . . . . ?
Cu1 O3 C7 N8 3.0(16) . . . . ?
Cu1 O3 C7 C6 -175.2(8) . . . . ?
C1 C6 C7 N8 163.9(12) . . . . ?
C5 C6 C7 N8 -22.7(17) . . . . ?
C1 C6 C7 O3 -17.7(17) . . . . ?
C5 C6 C7 O3 155.7(11) . . . . ?
N8 N9 C10 C16 -68.8(12) . . . . ?
C14 N9 C10 C16 174.3(11) . . . . ?
Cu1 N9 C10 C16 53.5(12) . . . . ?
N8 N9 C10 C11 60.4(14) . . . . ?
C14 N9 C10 C11 -56.4(14) . . . . ?
Cu1 N9 C10 C11 -177.2(9) . . . . ?
C16 C10 C11 C12 -176.3(11) . . . . ?
N9 C10 C11 C12 58.9(15) . . . . ?
C10 C11 C12 C13 -55.2(16) . . . . ?
C11 C12 C13 C14 52.4(17) . . . . ?
C12 C13 C14 N9 -53.8(16) . . . . ?
C12 C13 C14 C15 178.5(12) . . . . ?
N8 N9 C14 C13 -64.5(12) . . . . ?
C10 N9 C14 C13 54.6(14) . . . . ?
Cu1 N9 C14 C13 177.5(9) . . . . ?
N8 N9 C14 C15 63.8(13) . . . . ?
C10 N9 C14 C15 -177.0(11) . . . . ?
Cu1 N9 C14 C15 -54.2(13) . . . . ?
C26 C21 C22 C23 2.0(19) . . . . ?
C26 C21 C22 S2 176.1(10) . . . . ?
O5 S2 C22 C23 -167.8(12) . . . . ?
O4 S2 C22 C23 63.9(13) . . . . ?
N2 S2 C22 C23 -52.5(13) . . . . ?
O5 S2 C22 C21 18.3(12) . . . . ?
O4 S2 C22 C21 -110.0(10) . . . . ?
N2 S2 C22 C21 133.7(10) . . . . ?
C21 C22 C23 C24 -4(2) . . . . ?
S2 C22 C23 C24 -178.1(10) . . . . ?
C21 C22 C23 Cl2 177.6(10) . . . . ?
S2 C22 C23 Cl2 4.0(17) . . . . ?
C22 C23 C24 C25 3.9(19) . . . . ?
Cl2 C23 C24 C25 -178.1(9) . . . . ?
C23 C24 C25 C26 -0.7(19) . . . . ?
C24 C25 C26 C21 -1.7(19) . . . . ?
C24 C25 C26 C27 175.2(11) . . . . ?
C22 C21 C26 C25 1.1(18) . . . . ?
C22 C21 C26 C27 -175.8(11) . . . . ?
N29 N28 C27 O6 3.7(18) . . . . ?
N29 N28 C27 C26 -173.5(9) . . . . ?
Cu1 O6 C27 N28 -8.3(16) . . . . ?
Cu1 O6 C27 C26 169.0(8) . . . . ?
C25 C26 C27 N28 33.9(17) . . . . ?
C21 C26 C27 N28 -149.2(12) . . . . ?
C25 C26 C27 O6 -143.8(12) . . . . ?
C21 C26 C27 O6 33.1(16) . . . . ?
N28 N29 C30 C31 -61.7(14) . . . . ?
C34 N29 C30 C31 56.0(15) . . . . ?
Cu1 N29 C30 C31 177.5(10) . . . . ?
N28 N29 C30 C36 63.9(13) . . . . ?
C34 N29 C30 C36 -178.4(11) . . . . ?
Cu1 N29 C30 C36 -57.0(13) . . . . ?
N29 C30 C31 C32 -55.3(16) . . . . ?
C36 C30 C31 C32 -179.2(12) . . . . ?
C30 C31 C32 C33 54.0(16) . . . . ?
C31 C32 C33 C34 -54.7(15) . . . . ?
N28 N29 C34 C33 60.4(12) . . . . ?
C30 N29 C34 C33 -58.6(14) . . . . ?
Cu1 N29 C34 C33 178.6(8) . . . . ?
N28 N29 C34 C35 -63.9(13) . . . . ?
C30 N29 C34 C35 177.1(11) . . . . ?
Cu1 N29 C34 C35 54.3(12) . . . . ?
C32 C33 C34 N29 58.4(14) . . . . ?
C32 C33 C34 C35 -178.1(12) . . . . ?
